data_7102241
loop_
_publ_author_name
'Best, Stephen P'
'Borg, Stacey J'
'White, Jonathan M'
'Razavet, Mathieu'
'Pickett, Christopher J'

_publ_section_title
;
 On the structure of a proposed mixed-valent analogue of the diiron
 subsite of [FeFe]-hydrogenase.
;
_journal_issue 42
_journal_name_full 'Chemical communications (Cambridge, England)'
_journal_page_first 4348
_journal_page_last 4350
_journal_paper_doi 10.1039/b712758h
_journal_year 2007
_chemical_formula_sum 'C30 H48 Fe4 N2 O10 S4'
_chemical_formula_weight 948.36
_chemical_name_systematic
;
?
;
_space_group_IT_number 14
_symmetry_cell_setting monoclinic
_symmetry_space_group_name_Hall '-P 2ybc'
_symmetry_space_group_name_H-M 'P 1 21/c 1'
_atom_sites_solution_hydrogens geom
_atom_sites_solution_primary direct
_atom_sites_solution_secondary difmap
_audit_creation_method SHELXL-97
_cell_angle_alpha 90.00
_cell_angle_beta 104.2890(10)
_cell_angle_gamma 90.00
_cell_formula_units_Z 4
_cell_length_a 17.0511(10)
_cell_length_b 13.4111(8)
_cell_length_c 17.9625(11)
_cell_measurement_reflns_used 7883
_cell_measurement_temperature 130.0(2)
_cell_measurement_theta_max 28.57
_cell_measurement_theta_min 2.34
_cell_volume 3980.5(4)
_computing_structure_refinement 'SHELXL-97 (Sheldrick, 1997)'
_diffrn_ambient_temperature 130.0(2)
_diffrn_measured_fraction_theta_full 1.000
_diffrn_measured_fraction_theta_max 1.000
_diffrn_measurement_device_type 'CCD area detector'
_diffrn_measurement_method 'phi and omega scans'
_diffrn_radiation_monochromator graphite
_diffrn_radiation_source 'fine-focus sealed tube'
_diffrn_radiation_type MoK\a
_diffrn_radiation_wavelength 0.71073
_diffrn_reflns_av_R_equivalents 0.0228
_diffrn_reflns_av_sigmaI/netI 0.0199
_diffrn_reflns_limit_h_max 20
_diffrn_reflns_limit_h_min -20
_diffrn_reflns_limit_k_max 15
_diffrn_reflns_limit_k_min -15
_diffrn_reflns_limit_l_max 21
_diffrn_reflns_limit_l_min -21
_diffrn_reflns_number 28405
_diffrn_reflns_theta_full 25.00
_diffrn_reflns_theta_max 25.00
_diffrn_reflns_theta_min 1.23
_exptl_absorpt_coefficient_mu 1.691
_exptl_absorpt_correction_T_max 1.00
_exptl_absorpt_correction_T_min 0.85
_exptl_absorpt_correction_type multi-scan
_exptl_absorpt_process_details SADABS
_exptl_crystal_colour red-black
_exptl_crystal_density_diffrn 1.586
_exptl_crystal_density_method 'not measured'
_exptl_crystal_description block
_exptl_crystal_F_000 1968
_exptl_crystal_size_max 0.50
_exptl_crystal_size_mid 0.45
_exptl_crystal_size_min 0.40
_refine_diff_density_max 0.751
_refine_diff_density_min -0.591
_refine_diff_density_rms 0.092
_refine_ls_extinction_method none
_refine_ls_goodness_of_fit_ref 1.070
_refine_ls_hydrogen_treatment fixed
_refine_ls_matrix_type full
_refine_ls_number_parameters 501
_refine_ls_number_reflns 7015
_refine_ls_number_restraints 0
_refine_ls_restrained_S_all 1.070
_refine_ls_R_factor_all 0.0369
_refine_ls_R_factor_gt 0.0331
_refine_ls_shift/su_max 0.001
_refine_ls_shift/su_mean 0.000
_refine_ls_structure_factor_coef Fsqd
_refine_ls_weighting_details 'calc w=1/[\s^2^(Fo^2^)+(0.0591P)^2^+4.9685P] where P=(Fo^2^+2Fc^2^)/3'
_refine_ls_weighting_scheme calc
_refine_ls_wR_factor_gt 0.0989
_refine_ls_wR_factor_ref 0.1029
_reflns_number_gt 6367
_reflns_number_total 7015
_reflns_threshold_expression >2sigma(I)
_cod_data_source_file b712758h.txt
_cod_data_source_block jmwsblt
_cod_depositor_comments
;
The following automatic conversions were performed:
'_symmetry_cell_setting' value 'Monoclinic' changed to 'monoclinic'
according to '/home/saulius/struct/CIF-dictionaries/cif_core.dic'
dictionary named 'cif_core.dic' version 2.4.1 from 2010-06-29.

Automatic conversion script
Id: cif_fix_enum 1527 2010-12-29 10:47:43Z saulius 
;
_cod_original_sg_symbol_H-M 'P2(1)/c '
_cod_database_code 7102241

loop_
_symmetry_equiv_pos_as_xyz
'x, y, z'
'-x, y+1/2, -z+1/2'
'-x, -y, -z'
'x, -y-1/2, z-1/2'

loop_
_atom_site_label
_atom_site_type_symbol
_atom_site_fract_x
_atom_site_fract_y
_atom_site_fract_z
_atom_site_U_iso_or_equiv
_atom_site_adp_type
_atom_site_occupancy
_atom_site_symmetry_multiplicity
_atom_site_calc_flag
_atom_site_refinement_flags
C28' C 0.4338(15) 0.771(3) 0.1635(7) 0.063(6) Uani 0.51(5) 1 d P
C28 C 0.4601(12) 0.8096(12) 0.1585(8) 0.034(4) Uani 0.49(5) 1 d P
C1 C 0.28884(19) 0.7574(3) 0.45860(18) 0.0356(7) Uani 1 1 d .
C2 C 0.2680(2) 0.6074(3) 0.56288(19) 0.0411(8) Uani 1 1 d .
C3 C 0.15293(19) 0.6629(3) 0.43625(19) 0.0370(7) Uani 1 1 d .
C4 C 0.29299(19) 0.6816(3) 0.29237(17) 0.0335(7) Uani 1 1 d .
C5 C 0.17351(16) 0.5537(2) 0.26127(15) 0.0211(5) Uani 1 1 d .
C6 C 0.33655(18) 0.4839(3) 0.28098(17) 0.0352(7) Uani 1 1 d .
C7 C 0.23051(17) 0.3501(2) 0.26390(17) 0.0275(6) Uani 1 1 d .
C8 C 0.35757(19) 0.3784(2) 0.11646(16) 0.0261(6) Uani 1 1 d .
C9 C 0.2313(2) 0.3955(2) -0.01553(18) 0.0345(7) Uani 1 1 d .
C10 C 0.23423(18) 0.2627(2) 0.10414(19) 0.0325(7) Uani 1 1 d .
C11 C 0.39442(19) 0.4631(3) 0.48120(19) 0.0375(7) Uani 1 1 d .
H11A H 0.4302 0.4254 0.4555 0.045 Uiso 1 1 calc R
H11B H 0.4222 0.4684 0.5364 0.045 Uiso 1 1 calc R
C12 C 0.31587(19) 0.4058(3) 0.47299(19) 0.0381(7) Uani 1 1 d .
H12A H 0.3080 0.3913 0.5247 0.046 Uiso 1 1 calc R
H12B H 0.3198 0.3413 0.4473 0.046 Uiso 1 1 calc R
C13 C 0.1709(2) 0.6086(3) 0.0682(2) 0.0401(8) Uani 1 1 d .
H13A H 0.1605 0.6701 0.0948 0.048 Uiso 1 1 calc R
H13B H 0.1757 0.6276 0.0163 0.048 Uiso 1 1 calc R
C14 C 0.10025(19) 0.5391(2) 0.06068(18) 0.0345(7) Uani 1 1 d .
H14A H 0.0770 0.5247 0.0056 0.041 Uiso 1 1 calc R
H14B H 0.0580 0.5726 0.0808 0.041 Uiso 1 1 calc R
C15 C 0.9726(2) 0.2902(2) 0.38026(19) 0.0380(8) Uani 1 1 d .
H15A H 0.9602 0.2227 0.3581 0.046 Uiso 1 1 calc R
H15B H 0.9282 0.3096 0.4038 0.046 Uiso 1 1 calc R
C16 C 1.0507(3) 0.2848(3) 0.4432(2) 0.0587(11) Uani 1 1 d .
H16A H 1.0945 0.2599 0.4216 0.088 Uiso 1 1 calc R
H16B H 1.0434 0.2396 0.4838 0.088 Uiso 1 1 calc R
H16C H 1.0647 0.3515 0.4648 0.088 Uiso 1 1 calc R
C17 C 1.04388(19) 0.3385(2) 0.2797(2) 0.0363(7) Uani 1 1 d .
H17A H 1.0416 0.3849 0.2364 0.044 Uiso 1 1 calc R
H17B H 1.0953 0.3510 0.3184 0.044 Uiso 1 1 calc R
C18 C 1.0449(2) 0.2325(3) 0.2504(2) 0.0476(9) Uani 1 1 d .
H18A H 1.0525 0.1859 0.2936 0.071 Uiso 1 1 calc R
H18B H 1.0895 0.2250 0.2253 0.071 Uiso 1 1 calc R
H18C H 0.9935 0.2182 0.2134 0.071 Uiso 1 1 calc R
C19 C 0.8928(2) 0.3510(3) 0.2577(2) 0.0416(8) Uani 1 1 d .
H19A H 0.8868 0.2808 0.2402 0.050 Uiso 1 1 calc R
H19B H 0.8493 0.3651 0.2839 0.050 Uiso 1 1 calc R
C20 C 0.8808(3) 0.4174(4) 0.1881(3) 0.0766(15) Uani 1 1 d .
H20A H 0.8824 0.4873 0.2041 0.115 Uiso 1 1 calc R
H20B H 0.8283 0.4029 0.1529 0.115 Uiso 1 1 calc R
H20C H 0.9240 0.4050 0.1619 0.115 Uiso 1 1 calc R
C21 C 0.98765(19) 0.4687(2) 0.34529(19) 0.0333(7) Uani 1 1 d .
H21A H 1.0406 0.4718 0.3834 0.040 Uiso 1 1 calc R
H21B H 0.9910 0.5126 0.3019 0.040 Uiso 1 1 calc R
C22 C 0.9239(2) 0.5094(3) 0.3819(3) 0.0516(10) Uani 1 1 d .
H22A H 0.8710 0.5065 0.3449 0.077 Uiso 1 1 calc R
H22B H 0.9367 0.5788 0.3973 0.077 Uiso 1 1 calc R
H22C H 0.9225 0.4695 0.4272 0.077 Uiso 1 1 calc R
C23' C 0.5836(4) 0.6979(5) 0.1161(3) 0.0315(13) Uani 0.50 1 d P
C23 C 0.4905(4) 0.6121(4) 0.0927(3) 0.0290(13) Uani 0.50 1 d P
C24 C 0.5417(3) 0.7589(4) 0.1778(3) 0.0253(12) Uani 0.50 1 d P
C24' C 0.4582(4) 0.6573(6) 0.1608(4) 0.0442(18) Uani 0.50 1 d P
C25' C 0.5942(4) 0.6816(5) 0.2527(3) 0.0300(13) Uani 0.50 1 d P
C25 C 0.4917(4) 0.6008(5) 0.2278(3) 0.0281(13) Uani 0.50 1 d P
C26' C 0.5625(6) 0.5290(5) 0.1707(5) 0.056(2) Uani 0.50 1 d P
C26 C 0.6258(3) 0.6094(4) 0.1905(4) 0.0292(13) Uani 0.50 1 d P
C27 C 0.5332(3) 0.6619(4) 0.0294(2) 0.0682(13) Uani 1 1 d .
C29 C 0.5483(5) 0.6298(4) 0.3164(2) 0.091(2) Uani 1 1 d .
C30 C 0.6423(3) 0.4961(3) 0.1866(3) 0.0665(12) Uani 1 1 d .
N1 N 0.97393(14) 0.36218(18) 0.31567(14) 0.0270(5) Uani 1 1 d .
N2 N 0.54300(15) 0.64349(18) 0.17345(14) 0.0268(5) Uani 1 1 d .
O1 O 0.31154(16) 0.8377(2) 0.45548(15) 0.0497(6) Uani 1 1 d .
O2 O 0.26976(18) 0.5919(3) 0.62592(14) 0.0674(9) Uani 1 1 d .
O3 O 0.08529(14) 0.6834(2) 0.42197(17) 0.0573(7) Uani 1 1 d .
O4 O 0.30119(18) 0.7589(2) 0.26618(15) 0.0559(7) Uani 1 1 d .
O5 O 0.10622(12) 0.58657(15) 0.24749(11) 0.0280(4) Uani 1 1 d .
O6 O 0.40460(14) 0.4574(3) 0.28990(17) 0.0797(12) Uani 1 1 d .
O7 O 0.23514(14) 0.27535(18) 0.29713(14) 0.0437(6) Uani 1 1 d .
O8 O 0.42676(13) 0.37120(16) 0.13587(13) 0.0341(5) Uani 1 1 d .
O9 O 0.22229(18) 0.3959(2) -0.08078(14) 0.0569(7) Uani 1 1 d .
O10 O 0.22234(16) 0.18098(17) 0.11645(17) 0.0502(7) Uani 1 1 d .
S1 S 0.37862(4) 0.58805(6) 0.44006(4) 0.02870(17) Uani 1 1 d .
S2 S 0.22808(4) 0.47491(6) 0.41752(4) 0.02566(16) Uani 1 1 d .
S3 S 0.26649(4) 0.55375(5) 0.12140(4) 0.02426(16) Uani 1 1 d .
S4 S 0.12763(4) 0.42181(5) 0.11198(4) 0.02492(16) Uani 1 1 d .
Fe1 Fe 0.23263(2) 0.46153(3) 0.21344(2) 0.01900(11) Uani 1 1 d .
Fe2 Fe 0.27586(2) 0.56755(3) 0.33327(2) 0.02179(11) Uani 1 1 d .
Fe3 Fe 0.25076(2) 0.39056(3) 0.08755(2) 0.02287(11) Uani 1 1 d .
Fe4 Fe 0.25673(2) 0.63165(3) 0.46229(2) 0.02742(12) Uani 1 1 d .

loop_
_atom_site_aniso_label
_atom_site_aniso_U_11
_atom_site_aniso_U_22
_atom_site_aniso_U_33
_atom_site_aniso_U_23
_atom_site_aniso_U_13
_atom_site_aniso_U_12
C28' 0.021(7) 0.099(15) 0.074(6) 0.037(6) 0.019(4) 0.025(10)
C28 0.015(5) 0.034(6) 0.054(5) -0.001(4) 0.013(4) 0.005(4)
C1 0.0321(16) 0.048(2) 0.0285(16) -0.0106(14) 0.0110(13) 0.0004(15)
C2 0.0299(17) 0.066(2) 0.0274(18) -0.0111(16) 0.0077(13) -0.0107(16)
C3 0.0310(18) 0.0433(19) 0.0355(17) -0.0140(14) 0.0058(13) -0.0014(14)
C4 0.0371(17) 0.0418(19) 0.0233(15) -0.0085(13) 0.0107(13) -0.0138(14)
C5 0.0247(14) 0.0211(13) 0.0182(13) -0.0009(10) 0.0068(11) -0.0031(11)
C6 0.0226(15) 0.059(2) 0.0248(15) -0.0170(14) 0.0072(12) -0.0032(14)
C7 0.0225(14) 0.0332(17) 0.0288(15) 0.0031(13) 0.0102(12) 0.0062(12)
C8 0.0361(18) 0.0215(14) 0.0233(14) -0.0012(11) 0.0123(12) 0.0002(12)
C9 0.0390(18) 0.0349(17) 0.0290(18) -0.0061(13) 0.0074(13) 0.0051(14)
C10 0.0293(15) 0.0318(18) 0.0390(17) -0.0078(14) 0.0130(13) 0.0004(13)
C11 0.0284(16) 0.049(2) 0.0317(17) 0.0048(14) 0.0001(13) 0.0066(14)
C12 0.0333(17) 0.046(2) 0.0328(17) 0.0100(15) 0.0048(14) 0.0059(14)
C13 0.0400(18) 0.0354(18) 0.048(2) 0.0174(15) 0.0174(16) 0.0116(14)
C14 0.0336(16) 0.0386(18) 0.0286(16) 0.0032(13) 0.0026(13) 0.0097(13)
C15 0.052(2) 0.0276(16) 0.0395(18) 0.0047(14) 0.0205(16) -0.0054(14)
C16 0.081(3) 0.049(2) 0.038(2) 0.0086(17) 0.001(2) 0.003(2)
C17 0.0339(17) 0.0367(18) 0.0452(19) -0.0109(15) 0.0228(15) -0.0102(14)
C18 0.0414(19) 0.043(2) 0.065(2) -0.0223(18) 0.0257(18) -0.0100(16)
C19 0.0306(17) 0.0366(19) 0.051(2) -0.0017(15) -0.0012(15) -0.0010(14)
C20 0.093(4) 0.055(3) 0.060(3) 0.009(2) -0.023(3) 0.005(2)
C21 0.0363(17) 0.0233(15) 0.0432(18) -0.0033(13) 0.0152(14) -0.0039(13)
C22 0.046(2) 0.038(2) 0.077(3) -0.0195(19) 0.027(2) -0.0041(16)
C23' 0.039(3) 0.035(3) 0.024(3) 0.002(2) 0.014(3) -0.010(3)
C23 0.036(3) 0.032(3) 0.017(3) -0.005(2) 0.004(2) -0.009(3)
C24 0.023(3) 0.023(3) 0.029(3) 0.001(2) 0.005(2) 0.000(2)
C24' 0.019(3) 0.075(5) 0.036(4) 0.010(3) 0.001(3) -0.009(3)
C25' 0.032(3) 0.034(3) 0.021(3) 0.002(2) 0.003(2) -0.008(3)
C25 0.036(3) 0.033(3) 0.019(3) -0.001(2) 0.013(2) -0.014(3)
C26' 0.097(7) 0.017(3) 0.064(5) -0.003(3) 0.036(5) -0.012(4)
C26 0.021(3) 0.029(3) 0.039(3) 0.003(3) 0.009(2) 0.000(2)
C27 0.104(4) 0.084(3) 0.0237(19) 0.0010(19) 0.029(2) 0.007(3)
C29 0.199(7) 0.058(3) 0.023(2) 0.0067(18) 0.038(3) 0.000(3)
C30 0.090(3) 0.036(2) 0.081(3) 0.012(2) 0.035(3) 0.022(2)
N1 0.0263(12) 0.0242(13) 0.0321(13) 0.0004(10) 0.0106(10) -0.0044(10)
N2 0.0347(13) 0.0239(13) 0.0234(12) -0.0011(10) 0.0104(10) -0.0072(10)
O1 0.0537(16) 0.0456(16) 0.0544(16) -0.0127(12) 0.0219(13) -0.0071(12)
O2 0.0682(19) 0.113(3) 0.0234(14) -0.0093(14) 0.0165(13) -0.0322(18)
O3 0.0278(13) 0.0669(18) 0.0732(19) -0.0203(15) 0.0051(12) 0.0081(12)
O4 0.083(2) 0.0438(15) 0.0467(15) 0.0000(12) 0.0274(14) -0.0271(14)
O5 0.0233(10) 0.0307(11) 0.0290(11) -0.0033(8) 0.0048(8) 0.0037(8)
O6 0.0176(12) 0.159(3) 0.0577(18) -0.065(2) 0.0004(11) 0.0131(15)
O7 0.0461(14) 0.0377(13) 0.0536(15) 0.0210(12) 0.0245(12) 0.0165(11)
O8 0.0278(12) 0.0379(12) 0.0371(12) -0.0004(10) 0.0090(9) 0.0030(9)
O9 0.0759(19) 0.0697(19) 0.0239(13) -0.0056(12) 0.0102(12) 0.0133(15)
O10 0.0568(16) 0.0235(13) 0.0785(19) -0.0030(12) 0.0321(14) -0.0040(11)
S1 0.0193(3) 0.0420(4) 0.0240(4) -0.0070(3) 0.0039(3) -0.0016(3)
S2 0.0222(3) 0.0351(4) 0.0203(3) 0.0010(3) 0.0065(3) -0.0015(3)
S3 0.0288(4) 0.0212(3) 0.0261(4) 0.0002(3) 0.0129(3) -0.0020(3)
S4 0.0222(3) 0.0267(4) 0.0247(4) -0.0049(3) 0.0035(3) -0.0026(3)
Fe1 0.0186(2) 0.0218(2) 0.0172(2) -0.00092(14) 0.00563(15) -0.00199(14)
Fe2 0.0193(2) 0.0294(2) 0.0174(2) -0.00366(15) 0.00584(15) -0.00383(15)
Fe3 0.0261(2) 0.0226(2) 0.0205(2) -0.00359(15) 0.00678(16) -0.00010(16)
Fe4 0.0220(2) 0.0406(3) 0.0201(2) -0.00814(17) 0.00601(16) -0.00074(17)

loop_
_atom_type_symbol
_atom_type_description
_atom_type_scat_dispersion_real
_atom_type_scat_dispersion_imag
_atom_type_scat_source
C C 0.0033 0.0016 'International Tables Vol C Tables 4.2.6.8 and 6.1.1.4'
H H 0.0000 0.0000 'International Tables Vol C Tables 4.2.6.8 and 6.1.1.4'
N N 0.0061 0.0033 'International Tables Vol C Tables 4.2.6.8 and 6.1.1.4'
O O 0.0106 0.0060 'International Tables Vol C Tables 4.2.6.8 and 6.1.1.4'
S S 0.1246 0.1234 'International Tables Vol C Tables 4.2.6.8 and 6.1.1.4'
Fe Fe 0.3463 0.8444 'International Tables Vol C Tables 4.2.6.8 and 6.1.1.4'

loop_
_geom_angle_atom_site_label_1
_geom_angle_atom_site_label_2
_geom_angle_atom_site_label_3
_geom_angle
O1 C1 Fe4 178.0(3)
O2 C2 Fe4 175.5(3)
O3 C3 Fe4 177.6(3)
O4 C4 Fe2 176.9(3)
O5 C5 Fe2 140.8(2)
O5 C5 Fe1 136.5(2)
Fe2 C5 Fe1 82.70(11)
O6 C6 Fe1 139.7(3)
O6 C6 Fe2 137.4(2)
Fe1 C6 Fe2 82.81(12)
O7 C7 Fe1 174.8(3)
O8 C8 Fe3 179.2(3)
O9 C9 Fe3 176.6(3)
O10 C10 Fe3 177.9(3)
C12 C11 S1 112.8(2)
C12 C11 H11A 109.0
S1 C11 H11A 109.0
C12 C11 H11B 109.0
S1 C11 H11B 109.0
H11A C11 H11B 107.8
C11 C12 S2 112.3(2)
C11 C12 H12A 109.2
S2 C12 H12A 109.2
C11 C12 H12B 109.2
S2 C12 H12B 109.2
H12A C12 H12B 107.9
C14 C13 S3 112.9(2)
C14 C13 H13A 109.0
S3 C13 H13A 109.0
C14 C13 H13B 109.0
S3 C13 H13B 109.0
H13A C13 H13B 107.8
C13 C14 S4 112.9(2)
C13 C14 H14A 109.0
S4 C14 H14A 109.0
C13 C14 H14B 109.0
S4 C14 H14B 109.0
H14A C14 H14B 107.8
C11 S1 Fe2 103.70(11)
C11 S1 Fe4 102.35(11)
Fe2 S1 Fe4 68.52(2)
C12 S2 Fe2 105.14(11)
C12 S2 Fe4 101.61(12)
Fe2 S2 Fe4 69.21(3)
C13 S3 Fe1 104.33(11)
C13 S3 Fe3 102.54(12)
Fe1 S3 Fe3 68.42(2)
C14 S4 Fe1 104.75(11)
C14 S4 Fe3 101.17(11)
Fe1 S4 Fe3 67.63(2)
C7 Fe1 C6 86.54(15)
C7 Fe1 C5 103.69(12)
C6 Fe1 C5 96.98(12)
C7 Fe1 S3 152.86(9)
C6 Fe1 S3 90.82(11)
C5 Fe1 S3 103.44(8)
C7 Fe1 S4 95.84(10)
C6 Fe1 S4 165.39(9)
C5 Fe1 S4 96.45(8)
S3 Fe1 S4 80.47(3)
C7 Fe1 Fe2 94.48(10)
C6 Fe1 Fe2 48.82(9)
C5 Fe1 Fe2 48.33(8)
S3 Fe1 Fe2 104.01(2)
S4 Fe1 Fe2 144.76(3)
C7 Fe1 Fe3 99.40(10)
C6 Fe1 Fe3 109.07(9)
C5 Fe1 Fe3 146.02(8)
S3 Fe1 Fe3 56.13(2)
S4 Fe1 Fe3 56.32(2)
Fe2 Fe1 Fe3 153.19(2)
C4 Fe2 C5 91.15(13)
C4 Fe2 C6 98.00(15)
C5 Fe2 C6 97.17(12)
C4 Fe2 S2 152.32(11)
C5 Fe2 S2 88.84(8)
C6 Fe2 S2 109.46(11)
C4 Fe2 S1 94.28(10)
C5 Fe2 S1 165.85(8)
C6 Fe2 S1 95.00(9)
S2 Fe2 S1 80.30(3)
C4 Fe2 Fe1 100.23(10)
C5 Fe2 Fe1 48.96(8)
C6 Fe2 Fe1 48.37(9)
S2 Fe2 Fe1 100.55(2)
S1 Fe2 Fe1 141.92(3)
C4 Fe2 Fe4 99.06(10)
C5 Fe2 Fe4 110.23(8)
C6 Fe2 Fe4 147.21(10)
S2 Fe2 Fe4 55.41(2)
S1 Fe2 Fe4 56.00(2)
Fe1 Fe2 Fe4 151.65(2)
C8 Fe3 C10 93.20(13)
C8 Fe3 C9 102.70(14)
C10 Fe3 C9 102.23(15)
C8 Fe3 S3 88.03(9)
C10 Fe3 S3 154.14(10)
C9 Fe3 S3 102.69(11)
C8 Fe3 S4 152.31(9)
C10 Fe3 S4 87.33(10)
C9 Fe3 S4 104.23(11)
S3 Fe3 S4 79.94(3)
C8 Fe3 Fe1 96.64(9)
C10 Fe3 Fe1 98.81(10)
C9 Fe3 Fe1 150.39(10)
S3 Fe3 Fe1 55.44(2)
S4 Fe3 Fe1 56.06(2)
C3 Fe4 C1 93.59(15)
C3 Fe4 C2 99.25(16)
C1 Fe4 C2 104.54(16)
C3 Fe4 S2 90.70(11)
C1 Fe4 S2 155.44(10)
C2 Fe4 S2 98.60(13)
C3 Fe4 S1 155.37(11)
C1 Fe4 S1 86.24(10)
C2 Fe4 S1 104.64(11)
S2 Fe4 S1 79.98(3)
C3 Fe4 Fe2 100.53(10)
C1 Fe4 Fe2 100.07(10)
C2 Fe4 Fe2 147.19(13)
S2 Fe4 Fe2 55.38(2)
S1 Fe4 Fe2 55.48(2)

loop_
_geom_bond_atom_site_label_1
_geom_bond_atom_site_label_2
_geom_bond_distance
C28' C28 0.706(19)
C28' C24' 1.58(3)
C28' C24 1.80(2)
C28 C24 1.510(14)
C1 O1 1.151(4)
C1 Fe4 1.779(4)
C2 O2 1.144(4)
C2 Fe4 1.799(3)
C3 O3 1.151(4)
C3 Fe4 1.766(3)
C4 O4 1.160(4)
C4 Fe2 1.753(3)
C5 O5 1.197(3)
C5 Fe2 1.907(3)
C5 Fe1 1.926(3)
C6 O6 1.186(4)
C6 Fe1 1.908(3)
C6 Fe2 1.921(3)
C7 O7 1.159(4)
C7 Fe1 1.753(3)
C8 O8 1.149(4)
C8 Fe3 1.774(3)
C9 O9 1.144(4)
C9 Fe3 1.800(3)
C10 O10 1.146(4)
C10 Fe3 1.775(3)
C11 C12 1.520(5)
C11 S1 1.824(3)
C11 H11A 0.9900
C11 H11B 0.9900
C12 S2 1.832(3)
C12 H12A 0.9900
C12 H12B 0.9900
C13 C14 1.502(5)
C13 S3 1.828(3)
C13 H13A 0.9900
C13 H13B 0.9900
C14 S4 1.825(3)
C14 H14A 0.9900
C14 H14B 0.9900
S1 Fe2 2.2730(8)
S1 Fe4 2.2871(8)
S2 Fe2 2.2599(8)
S2 Fe4 2.2606(9)
S3 Fe1 2.2511(8)
S3 Fe3 2.2695(8)
S4 Fe1 2.2803(8)
S4 Fe3 2.2872(8)
Fe1 Fe2 2.5327(5)
Fe1 Fe3 2.5417(5)
Fe2 Fe4 2.5671(5)
